data_7009202
loop_
_publ_author_name
'Li, Zhaohui'
'Loh, Zhi-Heng'
'Audi Fong, S.-W.'
'Yan, Yaw-Kai'
'Henderson, William'
'Mok, K. F.'
'Hor, T. S. Andy'

_publ_section_title
;
 Ligand-stabilization of an unusual square-based pyramidal geometry of
 Cd(II) and Zn(II) in an heterometallic {MPt2S2} core
 (M&#x2005;=&#x2005;Cd, Zn)
;
_journal_issue 7
_journal_name_full 'Journal of the Chemical Society, Dalton Transactions'
_journal_page_first 1027
_journal_paper_doi 10.1039/a909254d
_journal_year 2000
_chemical_formula_sum 'C82 H68 Cd Cl F6 N2 P5 Pt2 S2'
_chemical_formula_weight 1952.38
_chemical_name_systematic
; 
 ? 
;
_space_group_IT_number 2
_symmetry_cell_setting triclinic
_symmetry_space_group_name_Hall '-P 1'
_symmetry_space_group_name_H-M 'P -1'
_atom_sites_solution_hydrogens geom
_atom_sites_solution_primary direct
_atom_sites_solution_secondary difmap
_audit_creation_method SHELXL-97
_cell_angle_alpha 83.110(1)
_cell_angle_beta 88.390(1)
_cell_angle_gamma 82.842(1)
_cell_formula_units_Z 4
_cell_length_a 14.5256(5)
_cell_length_b 20.1188(7)
_cell_length_c 29.3002(11)
_cell_measurement_temperature 293(2)
_cell_volume 8433.8(5)
_computing_cell_refinement 'Siemens XSCANS'
_computing_data_collection 'Siemens XSCANS'
_computing_data_reduction 'Siemens SHELXTL'
_computing_molecular_graphics 'Siemens SHELXTL'
_computing_publication_material 'Siemens SHELXTL'
_computing_structure_refinement 'SHELXL-97 (Sheldrick, 1997)'
_computing_structure_solution 'SHELXS-97 (Sheldrick, 1990)'
_diffrn_ambient_temperature 293(2)
_diffrn_measured_fraction_theta_full 0.972
_diffrn_measured_fraction_theta_max 0.972
_diffrn_measurement_method '\w scans'
_diffrn_radiation_monochromator graphite
_diffrn_radiation_source 'fine-focus sealed tube'
_diffrn_radiation_type MoK\a
_diffrn_radiation_wavelength 0.71073
_diffrn_reflns_av_R_equivalents 0.0318
_diffrn_reflns_av_sigmaI/netI 0.0517
_diffrn_reflns_limit_h_max 18
_diffrn_reflns_limit_h_min -17
_diffrn_reflns_limit_k_max 25
_diffrn_reflns_limit_k_min -25
_diffrn_reflns_limit_l_max 36
_diffrn_reflns_limit_l_min -36
_diffrn_reflns_number 67852
_diffrn_reflns_theta_full 26.42
_diffrn_reflns_theta_max 26.42
_diffrn_reflns_theta_min 1.64
_exptl_absorpt_coefficient_mu 3.790
_exptl_absorpt_correction_T_max 0.862
_exptl_absorpt_correction_T_min 0.534
_exptl_absorpt_correction_type 'Sadabs (Sheldrick, 1996)'
_exptl_crystal_colour 'Pale yellow'
_exptl_crystal_density_diffrn 1.538
_exptl_crystal_density_method 'not measured'
_exptl_crystal_description 'Rectangular plate in capillary'
_exptl_crystal_F_000 3824
_exptl_crystal_size_max 0.45
_exptl_crystal_size_mid 0.30
_exptl_crystal_size_min 0.10
_refine_diff_density_max 2.244
_refine_diff_density_min -1.617
_refine_diff_density_rms 0.243
_refine_ls_extinction_method none
_refine_ls_goodness_of_fit_ref 1.084
_refine_ls_hydrogen_treatment mixed
_refine_ls_matrix_type fullcycle
_refine_ls_number_parameters 1759
_refine_ls_number_reflns 33714
_refine_ls_number_restraints 0
_refine_ls_restrained_S_all 1.084
_refine_ls_R_factor_all 0.0592
_refine_ls_R_factor_gt 0.0417
_refine_ls_shift/su_max 0.058
_refine_ls_shift/su_mean 0.001
_refine_ls_structure_factor_coef Fsqd
_refine_ls_weighting_details 'calc w=1/[\s^2^(Fo^2^)+(0.0647P)^2^+15.8682P] where P=(Fo^2^+2Fc^2^)/3'
_refine_ls_weighting_scheme calc
_refine_ls_wR_factor_gt 0.1191
_refine_ls_wR_factor_ref 0.1301
_reflns_number_gt 26677
_reflns_number_total 33714
_reflns_threshold_expression >2sigma(I)
_cod_data_source_file a909254d.txt
_cod_data_source_block '_[Pt2(PPh3)4((3-S)2CdCl(bipy)][PF6]'
_cod_depositor_comments
;
The following automatic conversions were performed:
'_symmetry_cell_setting' value 'Triclinic' changed to 'triclinic'
according to '/home/saulius/struct/CIF-dictionaries/cif_core.dic'
dictionary named 'cif_core.dic' version 2.4.1 from 2010-06-29.

Automatic conversion script
Id: cif_fix_enum 1527 2010-12-29 10:47:43Z saulius 
;
_cod_original_cell_volume 8433.7(5)
_cod_original_sg_symbol_H-M P-1
_cod_database_code 7009202

loop_
_symmetry_equiv_pos_as_xyz
'x, y, z'
'-x, -y, -z'

loop_
_atom_site_label
_atom_site_type_symbol
_atom_site_fract_x
_atom_site_fract_y
_atom_site_fract_z
_atom_site_U_iso_or_equiv
_atom_site_adp_type
_atom_site_occupancy
_atom_site_symmetry_multiplicity
_atom_site_calc_flag
_atom_site_refinement_flags
_atom_site_disorder_assembly
_atom_site_disorder_group
Pt1A Pt -0.319910(15) -0.239820(12) 0.219190(8) 0.030 Uani 1 1 d . . .
Pt2A Pt -0.237326(17) -0.174738(12) 0.121016(8) 0.034 Uani 1 1 d . . .
Cd1A Cd -0.17153(3) -0.12664(3) 0.214754(19) 0.044 Uani 1 1 d . . .
Cl1A Cl -0.19097(14) -0.11236(11) 0.29710(7) 0.059 Uani 1 1 d . . .
S1A S -0.17082(11) -0.24463(8) 0.18480(6) 0.036 Uani 1 1 d . . .
S2A S -0.33454(11) -0.13035(8) 0.17936(5) 0.034 Uani 1 1 d . . .
P1A P -0.27503(12) -0.34815(8) 0.25146(6) 0.037 Uani 1 1 d . . .
P2A P -0.46479(11) -0.22559(9) 0.25144(6) 0.035 Uani 1 1 d . . .
P3A P -0.33155(13) -0.10351(9) 0.06935(6) 0.039 Uani 1 1 d . . .
P4A P -0.12566(13) -0.22365(10) 0.07437(6) 0.045 Uani 1 1 d . . .
N1A N -0.0070(4) -0.1358(4) 0.2151(3) 0.060 Uani 1 1 d . . .
N2A N -0.1165(5) -0.0255(3) 0.1811(2) 0.054 Uani 1 1 d . . .
C1A C -0.2677(5) -0.4111(3) 0.2110(3) 0.046 Uani 1 1 d . . .
C2A C -0.2764(6) -0.3917(4) 0.1648(3) 0.061 Uani 1 1 d . . .
H2A H -0.2857 -0.3463 0.1532 0.073 Uiso 1 1 calc R . .
C3A C -0.2711(8) -0.4416(6) 0.1354(4) 0.091 Uani 1 1 d . . .
H3A H -0.2769 -0.4285 0.1039 0.109 Uiso 1 1 calc R . .
C4A C -0.2578(7) -0.5081(5) 0.1505(4) 0.091 Uani 1 1 d . . .
H4A H -0.2551 -0.5402 0.1300 0.109 Uiso 1 1 calc R . .
C5A C -0.2486(6) -0.5267(5) 0.1958(4) 0.078 Uani 1 1 d . . .
H5A H -0.2385 -0.5723 0.2067 0.093 Uiso 1 1 calc R . .
C6A C -0.2537(6) -0.4796(4) 0.2266(4) 0.064 Uani 1 1 d . . .
H6A H -0.2478 -0.4936 0.2579 0.077 Uiso 1 1 calc R . .
C7A C -0.1583(5) -0.3517(3) 0.2735(2) 0.041 Uani 1 1 d . . .
C8A C -0.0854(6) -0.3970(4) 0.2613(4) 0.068 Uani 1 1 d . . .
H8A H -0.0939 -0.4272 0.2405 0.082 Uiso 1 1 calc R . .
C9A C 0.0020(7) -0.3970(5) 0.2807(5) 0.097 Uani 1 1 d . . .
H9A H 0.0513 -0.4276 0.2725 0.116 Uiso 1 1 calc R . .
C10A C 0.0161(7) -0.3542(5) 0.3105(4) 0.085 Uani 1 1 d . . .
H10A H 0.0738 -0.3569 0.3240 0.102 Uiso 1 1 calc R . .
C11A C -0.0534(6) -0.3070(5) 0.3212(3) 0.070 Uani 1 1 d . . .
H11A H -0.0425 -0.2760 0.3410 0.085 Uiso 1 1 calc R . .
C12A C -0.1407(6) -0.3048(4) 0.3027(3) 0.057 Uani 1 1 d . . .
H12A H -0.1880 -0.2719 0.3099 0.069 Uiso 1 1 calc R . .
C13A C -0.3388(5) -0.3889(3) 0.3003(3) 0.045 Uani 1 1 d . . .
C14A C -0.4195(6) -0.4150(4) 0.2912(3) 0.061 Uani 1 1 d . . .
H14A H -0.4403 -0.4119 0.2612 0.073 Uiso 1 1 calc R . .
C15A C -0.4695(7) -0.4463(5) 0.3278(4) 0.082 Uani 1 1 d . . .
H15A H -0.5240 -0.4637 0.3222 0.098 Uiso 1 1 calc R . .
C16A C -0.4371(9) -0.4511(5) 0.3716(4) 0.091 Uani 1 1 d . . .
H16A H -0.4695 -0.4726 0.3957 0.109 Uiso 1 1 calc R . .
C17A C -0.3592(8) -0.4251(5) 0.3805(3) 0.084 Uani 1 1 d . . .
H17A H -0.3391 -0.4280 0.4106 0.100 Uiso 1 1 calc R . .
C18A C -0.3094(7) -0.3944(4) 0.3452(3) 0.064 Uani 1 1 d . . .
H18A H -0.2553 -0.3771 0.3516 0.077 Uiso 1 1 calc R . .
C19A C -0.5434(5) -0.2813(3) 0.2323(3) 0.044 Uani 1 1 d . . .
C20A C -0.5152(6) -0.3151(4) 0.1951(3) 0.055 Uani 1 1 d . . .
H20A H -0.4581 -0.3089 0.1811 0.066 Uiso 1 1 calc R . .
C21A C -0.5699(7) -0.3582(4) 0.1781(3) 0.068 Uani 1 1 d . . .
H21A H -0.5495 -0.3801 0.1528 0.082 Uiso 1 1 calc R . .
C22A C -0.6518(7) -0.3683(5) 0.1979(4) 0.085 Uani 1 1 d . . .
H22A H -0.6878 -0.3977 0.1867 0.102 Uiso 1 1 calc R . .
C23A C -0.6840(6) -0.3337(5) 0.2366(4) 0.081 Uani 1 1 d . . .
H23A H -0.7409 -0.3405 0.2506 0.097 Uiso 1 1 calc R . .
C24A C -0.6293(5) -0.2903(4) 0.2526(3) 0.055 Uani 1 1 d . . .
H24A H -0.6501 -0.2668 0.2772 0.066 Uiso 1 1 calc R . .
C25A C -0.4552(5) -0.2351(4) 0.3139(2) 0.043 Uani 1 1 d . . .
C26A C -0.5111(5) -0.2694(4) 0.3448(3) 0.054 Uani 1 1 d . . .
H26A H -0.5581 -0.2911 0.3345 0.065 Uiso 1 1 calc R . .
C27A C -0.4957(7) -0.2712(5) 0.3927(3) 0.072 Uani 1 1 d . . .
H27A H -0.5325 -0.2946 0.4139 0.086 Uiso 1 1 calc R . .
C28A C -0.4273(7) -0.2389(5) 0.4078(3) 0.074 Uani 1 1 d . . .
H28A H -0.4183 -0.2397 0.4392 0.089 Uiso 1 1 calc R . .
C29A C -0.3725(7) -0.2058(5) 0.3772(3) 0.073 Uani 1 1 d . . .
H29A H -0.3256 -0.1842 0.3877 0.087 Uiso 1 1 calc R . .
C30A C -0.3853(5) -0.2038(4) 0.3304(3) 0.055 Uani 1 1 d . . .
H30A H -0.3467 -0.1811 0.3098 0.066 Uiso 1 1 calc R . .
C31A C -0.5319(4) -0.1423(3) 0.2376(2) 0.041 Uani 1 1 d . . .
C32A C -0.5462(6) -0.0960(4) 0.2694(3) 0.064 Uani 1 1 d . . .
H32A H -0.5232 -0.1071 0.2990 0.077 Uiso 1 1 calc R . .
C33A C -0.5949(7) -0.0334(5) 0.2567(4) 0.083 Uani 1 1 d . . .
H33A H -0.6054 -0.0026 0.2782 0.100 Uiso 1 1 calc R . .
C34A C -0.6287(6) -0.0156(5) 0.2123(4) 0.078 Uani 1 1 d . . .
H34A H -0.6598 0.0272 0.2039 0.094 Uiso 1 1 calc R . .
C35A C -0.6159(6) -0.0611(5) 0.1813(3) 0.071 Uani 1 1 d . . .
H35A H -0.6400 -0.0501 0.1519 0.085 Uiso 1 1 calc R . .
C36A C -0.5666(5) -0.1244(4) 0.1937(3) 0.053 Uani 1 1 d . . .
H36A H -0.5568 -0.1551 0.1721 0.064 Uiso 1 1 calc R . .
C37A C -0.3482(5) -0.0150(3) 0.0810(2) 0.042 Uani 1 1 d . . .
C38A C -0.4113(5) 0.0054(4) 0.1148(3) 0.052 Uani 1 1 d . . .
H38A H -0.4458 -0.0259 0.1309 0.062 Uiso 1 1 calc R . .
C39A C -0.4235(6) 0.0713(4) 0.1247(3) 0.061 Uani 1 1 d . . .
H39A H -0.4650 0.0841 0.1477 0.074 Uiso 1 1 calc R . .
C40A C -0.3738(7) 0.1180(5) 0.1003(4) 0.078 Uani 1 1 d . . .
H40A H -0.3822 0.1625 0.1066 0.094 Uiso 1 1 calc R . .
C41A C -0.3129(8) 0.0994(5) 0.0671(3) 0.078 Uani 1 1 d . . .
H41A H -0.2799 0.1312 0.0505 0.093 Uiso 1 1 calc R . .
C42A C -0.2996(7) 0.0329(4) 0.0577(3) 0.063 Uani 1 1 d . . .
H42A H -0.2567 0.0205 0.0352 0.075 Uiso 1 1 calc R . .
C43A C -0.3035(6) -0.0966(4) 0.0074(2) 0.047 Uani 1 1 d . . .
C44A C -0.3667(7) -0.1055(5) -0.0252(3) 0.067 Uani 1 1 d . . .
H44A H -0.4259 -0.1150 -0.0160 0.080 Uiso 1 1 calc R . .
C45A C -0.3415(9) -0.1001(5) -0.0720(3) 0.090 Uani 1 1 d . . .
H45A H -0.3840 -0.1063 -0.0939 0.108 Uiso 1 1 calc R . .
C46A C -0.2550(9) -0.0859(6) -0.0854(3) 0.095 Uani 1 1 d . . .
H46A H -0.2389 -0.0818 -0.1164 0.114 Uiso 1 1 calc R . .
C47A C -0.1907(8) -0.0777(5) -0.0535(3) 0.082 Uani 1 1 d . . .
H47A H -0.1315 -0.0685 -0.0629 0.098 Uiso 1 1 calc R . .
C48A C -0.2150(6) -0.0831(4) -0.0073(3) 0.059 Uani 1 1 d . . .
H48A H -0.1715 -0.0776 0.0143 0.071 Uiso 1 1 calc R . .
C49A C -0.4505(5) -0.1262(4) 0.0718(3) 0.049 Uani 1 1 d . . .
C50A C -0.5250(6) -0.0803(5) 0.0571(3) 0.063 Uani 1 1 d . . .
H50A H -0.5155 -0.0359 0.0474 0.076 Uiso 1 1 calc R . .
C51A C -0.6149(7) -0.0987(6) 0.0563(4) 0.084 Uani 1 1 d . . .
H51A H -0.6653 -0.0670 0.0474 0.101 Uiso 1 1 calc R . .
C52A C -0.6257(7) -0.1655(6) 0.0691(4) 0.096 Uani 1 1 d . . .
H52A H -0.6843 -0.1792 0.0678 0.116 Uiso 1 1 calc R . .
C53A C -0.5527(7) -0.2124(5) 0.0837(4) 0.083 Uani 1 1 d . . .
H53A H -0.5623 -0.2569 0.0929 0.099 Uiso 1 1 calc R . .
C54A C -0.4646(6) -0.1932(4) 0.0847(3) 0.060 Uani 1 1 d . . .
H54A H -0.4147 -0.2251 0.0941 0.073 Uiso 1 1 calc R . .
C55A C -0.1671(7) -0.2550(4) 0.0241(3) 0.064 Uani 1 1 d . . .
C56A C -0.1215(14) -0.2569(11) -0.0162(5) 0.206 Uani 1 1 d . . .
H56A H -0.0652 -0.2393 -0.0210 0.247 Uiso 1 1 calc R . .
C57A C -0.1610(19) -0.2863(14) -0.0514(6) 0.262 Uani 1 1 d . . .
H57A H -0.1271 -0.2892 -0.0787 0.314 Uiso 1 1 calc R . .
C58A C -0.2390(14) -0.3088(9) -0.0487(5) 0.156 Uani 1 1 d . . .
H58A H -0.2611 -0.3298 -0.0720 0.187 Uiso 1 1 calc R . .
C59A C -0.2827(10) -0.3010(8) -0.0132(6) 0.150 Uani 1 1 d . . .
H59A H -0.3425 -0.3131 -0.0116 0.180 Uiso 1 1 calc R . .
C60A C -0.2516(8) -0.2753(6) 0.0256(5) 0.113 Uani 1 1 d . . .
H60A H -0.2890 -0.2726 0.0518 0.136 Uiso 1 1 calc R . .
C61A C -0.0499(6) -0.2970(4) 0.1025(3) 0.063 Uani 1 1 d . . .
C62A C -0.0677(8) -0.3624(5) 0.0992(4) 0.095 Uani 1 1 d . . .
H62A H -0.1167 -0.3702 0.0816 0.114 Uiso 1 1 calc R . .
C63A C -0.0122(11) -0.4159(6) 0.1222(5) 0.128 Uani 1 1 d . . .
H63A H -0.0247 -0.4597 0.1203 0.154 Uiso 1 1 calc R . .
C64A C 0.0599(10) -0.4059(7) 0.1475(5) 0.136 Uani 1 1 d . . .
H64A H 0.0987 -0.4424 0.1616 0.163 Uiso 1 1 calc R . .
C65A C 0.0748(9) -0.3427(8) 0.1520(4) 0.122 Uani 1 1 d . . .
H65A H 0.1227 -0.3356 0.1706 0.146 Uiso 1 1 calc R . .
C66A C 0.0213(7) -0.2882(6) 0.1299(4) 0.087 Uani 1 1 d . . .
H66A H 0.0334 -0.2448 0.1335 0.105 Uiso 1 1 calc R . .
C67A C -0.0388(5) -0.1673(4) 0.0568(3) 0.057 Uani 1 1 d . . .
C68A C -0.0408(6) -0.1082(5) 0.0758(3) 0.067 Uani 1 1 d . . .
H68A H -0.0893 -0.0951 0.0954 0.080 Uiso 1 1 calc R . .
C69A C 0.0293(8) -0.0678(6) 0.0659(4) 0.098 Uani 1 1 d . . .
H69A H 0.0295 -0.0293 0.0805 0.117 Uiso 1 1 calc R . .
C70A C 0.0965(9) -0.0833(7) 0.0356(5) 0.127 Uani 1 1 d . . .
H70A H 0.1431 -0.0558 0.0288 0.152 Uiso 1 1 calc R . .
C71A C 0.0957(11) -0.1402(9) 0.0149(7) 0.184 Uani 1 1 d . . .
H71A H 0.1374 -0.1487 -0.0090 0.220 Uiso 1 1 calc R . .
C72A C 0.0337(9) -0.1853(7) 0.0290(5) 0.132 Uani 1 1 d . . .
H72A H 0.0417 -0.2282 0.0195 0.158 Uiso 1 1 calc R . .
C73A C 0.0426(7) -0.1928(6) 0.2326(4) 0.092 Uani 1 1 d . . .
H73A H 0.0127 -0.2308 0.2410 0.110 Uiso 1 1 calc R . .
C74A C 0.1372(7) -0.1973(7) 0.2388(6) 0.134 Uani 1 1 d . . .
H74A H 0.1700 -0.2359 0.2540 0.160 Uiso 1 1 calc R . .
C75A C 0.1799(8) -0.1446(8) 0.2221(6) 0.141 Uani 1 1 d . . .
H75A H 0.2443 -0.1483 0.2224 0.169 Uiso 1 1 calc R . .
C76A C 0.1295(6) -0.0841(6) 0.2043(4) 0.098 Uani 1 1 d . . .
H76A H 0.1590 -0.0463 0.1947 0.118 Uiso 1 1 calc R . .
C77A C 0.0347(5) -0.0817(4) 0.2013(3) 0.056 Uani 1 1 d . . .
C78A C -0.0255(6) -0.0205(4) 0.1836(3) 0.054 Uani 1 1 d . . .
C79A C 0.0085(8) 0.0415(5) 0.1695(3) 0.077 Uani 1 1 d . . .
H79A H 0.0714 0.0448 0.1716 0.092 Uiso 1 1 calc R . .
C80A C -0.0512(9) 0.0971(6) 0.1526(4) 0.094 Uani 1 1 d . . .
H80A H -0.0293 0.1382 0.1435 0.113 Uiso 1 1 calc R . .
C81A C -0.1433(9) 0.0904(5) 0.1495(4) 0.092 Uani 1 1 d . . .
H81A H -0.1853 0.1268 0.1379 0.110 Uiso 1 1 calc R . .
C82A C -0.1728(7) 0.0286(5) 0.1639(3) 0.072 Uani 1 1 d . . .
H82A H -0.2355 0.0244 0.1615 0.086 Uiso 1 1 calc R . .
Pt1B Pt 0.189394(17) 0.187620(12) 0.379291(8) 0.033 Uani 1 1 d . . .
Pt2B Pt 0.309404(16) 0.253564(12) 0.293783(8) 0.032 Uani 1 1 d . . .
Cd1B Cd 0.16234(4) 0.14894(3) 0.275797(18) 0.044 Uani 1 1 d . . .
Cl1B Cl 0.19791(15) 0.14120(11) 0.19443(7) 0.061 Uani 1 1 d . . .
S1B S 0.30749(11) 0.14279(8) 0.32996(6) 0.035 Uani 1 1 d . . .
S2B S 0.14927(10) 0.26067(8) 0.31226(5) 0.034 Uani 1 1 d . . .
P1B P 0.25844(13) 0.11479(9) 0.43879(6) 0.041 Uani 1 1 d . . .
P2B P 0.06756(13) 0.24109(10) 0.41777(6) 0.043 Uani 1 1 d . . .
P3B P 0.27854(12) 0.36435(9) 0.26278(6) 0.038 Uani 1 1 d . . .
P4B P 0.46343(12) 0.23561(9) 0.27676(7) 0.046 Uani 1 1 d . . .
N1B N -0.0012(4) 0.1500(4) 0.2679(2) 0.058 Uani 1 1 d . . .
N2B N 0.1175(5) 0.0434(3) 0.3031(2) 0.056 Uani 1 1 d . . .
C1B C 0.2957(6) 0.0275(3) 0.4267(2) 0.049 Uani 1 1 d . . .
C2B C 0.3781(6) 0.0141(4) 0.4015(3) 0.054 Uani 1 1 d . . .
H2B H 0.4137 0.0487 0.3920 0.065 Uiso 1 1 calc R . .
C3B C 0.4061(7) -0.0501(4) 0.3907(3) 0.068 Uani 1 1 d . . .
H3B H 0.4605 -0.0582 0.3737 0.082 Uiso 1 1 calc R . .
C4B C 0.3559(7) -0.1022(4) 0.4046(3) 0.076 Uani 1 1 d . . .
H4B H 0.3758 -0.1453 0.3969 0.091 Uiso 1 1 calc R . .
C5B C 0.2749(8) -0.0904(4) 0.4301(3) 0.076 Uani 1 1 d . . .
H5B H 0.2406 -0.1257 0.4398 0.092 Uiso 1 1 calc R . .
C6B C 0.2446(7) -0.0254(4) 0.4414(3) 0.062 Uani 1 1 d . . .
H6B H 0.1905 -0.0176 0.4586 0.074 Uiso 1 1 calc R . .
C7B C 0.1934(6) 0.1032(4) 0.4926(2) 0.055 Uani 1 1 d . . .
C8B C 0.2286(9) 0.1126(5) 0.5349(3) 0.088 Uani 1 1 d . . .
H8B H 0.2873 0.1259 0.5368 0.106 Uiso 1 1 calc R . .
C9B C 0.1725(13) 0.1014(8) 0.5748(4) 0.137 Uani 1 1 d . . .
H9B H 0.1942 0.1078 0.6033 0.165 Uiso 1 1 calc R . .
C10B C 0.0882(13) 0.0817(8) 0.5717(5) 0.151 Uani 1 1 d . . .
H10B H 0.0534 0.0732 0.5985 0.181 Uiso 1 1 calc R . .
C11B C 0.0528(10) 0.0738(6) 0.5314(4) 0.111 Uani 1 1 d . . .
H11B H -0.0067 0.0617 0.5302 0.133 Uiso 1 1 calc R . .
C12B C 0.1057(7) 0.0838(5) 0.4908(3) 0.075 Uani 1 1 d . . .
H12B H 0.0817 0.0774 0.4628 0.090 Uiso 1 1 calc R . .
C13B C 0.3686(5) 0.1406(4) 0.4545(2) 0.048 Uani 1 1 d . . .
C14B C 0.3943(5) 0.2021(4) 0.4373(3) 0.050 Uani 1 1 d . . .
H14B H 0.3552 0.2316 0.4174 0.060 Uiso 1 1 calc R . .
C15B C 0.4778(6) 0.2205(5) 0.4494(3) 0.071 Uani 1 1 d . . .
H15B H 0.4939 0.2628 0.4382 0.086 Uiso 1 1 calc R . .
C16B C 0.5373(7) 0.1769(6) 0.4777(4) 0.082 Uani 1 1 d . . .
H16B H 0.5939 0.1893 0.4855 0.099 Uiso 1 1 calc R . .
C17B C 0.5124(7) 0.1148(5) 0.4945(4) 0.085 Uani 1 1 d . . .
H17B H 0.5520 0.0850 0.5140 0.101 Uiso 1 1 calc R . .
C18B C 0.4304(7) 0.0968(4) 0.4826(3) 0.070 Uani 1 1 d . . .
H18B H 0.4150 0.0542 0.4935 0.083 Uiso 1 1 calc R . .
C19B C 0.0138(5) 0.3236(4) 0.3901(3) 0.052 Uani 1 1 d . . .
C20B C -0.0448(6) 0.3255(5) 0.3530(3) 0.073 Uani 1 1 d . . .
H20B H -0.0547 0.2856 0.3419 0.087 Uiso 1 1 calc R . .
C21B C -0.0884(7) 0.3865(7) 0.3326(4) 0.095 Uani 1 1 d . . .
H21B H -0.1308 0.3875 0.3092 0.114 Uiso 1 1 calc R . .
C22B C -0.0690(9) 0.4452(6) 0.3470(5) 0.114 Uani 1 1 d . . .
H22B H -0.0972 0.4863 0.3329 0.137 Uiso 1 1 calc R . .
C23B C -0.0112(11) 0.4441(6) 0.3804(5) 0.123 Uani 1 1 d . . .
H23B H 0.0023 0.4844 0.3896 0.148 Uiso 1 1 calc R . .
C24B C 0.0306(8) 0.3830(5) 0.4025(4) 0.085 Uani 1 1 d . . .
H24B H 0.0711 0.3835 0.4264 0.102 Uiso 1 1 calc R . .
C25B C 0.0988(5) 0.2610(4) 0.4741(2) 0.052 Uani 1 1 d . . .
C26B C 0.1821(6) 0.2870(4) 0.4765(3) 0.063 Uani 1 1 d . . .
H26B H 0.2194 0.2917 0.4502 0.075 Uiso 1 1 calc R . .
C27B C 0.2113(7) 0.3061(5) 0.5167(4) 0.082 Uani 1 1 d . . .
H27B H 0.2674 0.3238 0.5173 0.098 Uiso 1 1 calc R . .
C28B C 0.1586(10) 0.2993(7) 0.5554(4) 0.117 Uani 1 1 d . . .
H28B H 0.1780 0.3124 0.5826 0.140 Uiso 1 1 calc R . .
C29B C 0.0759(9) 0.2727(8) 0.5540(4) 0.117 Uani 1 1 d . . .
H29B H 0.0406 0.2665 0.5808 0.140 Uiso 1 1 calc R . .
C30B C 0.0443(7) 0.2552(6) 0.5135(3) 0.081 Uani 1 1 d . . .
H30B H -0.0132 0.2396 0.5129 0.097 Uiso 1 1 calc R . .
C31B C -0.0347(5) 0.1960(5) 0.4230(3) 0.058 Uani 1 1 d . . .
C32B C -0.1142(6) 0.2211(6) 0.4459(4) 0.084 Uani 1 1 d . . .
H32B H -0.1153 0.2601 0.4602 0.101 Uiso 1 1 calc R . .
C33B C -0.1916(8) 0.1872(8) 0.4471(5) 0.128 Uani 1 1 d . . .
H33B H -0.2443 0.2027 0.4634 0.153 Uiso 1 1 calc R . .
C34B C -0.1921(9) 0.1310(8) 0.4246(5) 0.129 Uani 1 1 d . . .
H34B H -0.2452 0.1094 0.4252 0.155 Uiso 1 1 calc R . .
C35B C -0.1161(8) 0.1074(7) 0.4019(4) 0.103 Uani 1 1 d . . .
H35B H -0.1165 0.0694 0.3867 0.124 Uiso 1 1 calc R . .
C36B C -0.0365(7) 0.1394(5) 0.4009(3) 0.071 Uani 1 1 d . . .
H36B H 0.0160 0.1224 0.3851 0.086 Uiso 1 1 calc R . .
C37B C 0.2645(5) 0.4213(3) 0.3078(3) 0.044 Uani 1 1 d . . .
C38B C 0.2645(6) 0.4909(4) 0.2965(3) 0.060 Uani 1 1 d . . .
H38B H 0.2688 0.5090 0.2659 0.073 Uiso 1 1 calc R . .
C39B C 0.2583(7) 0.5327(4) 0.3308(4) 0.074 Uani 1 1 d . . .
H39B H 0.2580 0.5790 0.3230 0.089 Uiso 1 1 calc R . .
C40B C 0.2525(8) 0.5070(5) 0.3759(4) 0.083 Uani 1 1 d . . .
H40B H 0.2488 0.5353 0.3989 0.099 Uiso 1 1 calc R . .
C41B C 0.2522(8) 0.4378(5) 0.3870(3) 0.084 Uani 1 1 d . . .
H41B H 0.2491 0.4195 0.4176 0.101 Uiso 1 1 calc R . .
C42B C 0.2565(6) 0.3960(4) 0.3523(3) 0.061 Uani 1 1 d . . .
H42B H 0.2538 0.3500 0.3598 0.073 Uiso 1 1 calc R . .
C43B C 0.3582(6) 0.4060(3) 0.2217(3) 0.053 Uani 1 1 d . . .
C44B C 0.3424(7) 0.4150(5) 0.1749(3) 0.072 Uani 1 1 d . . .
H44B H 0.2903 0.4003 0.1636 0.086 Uiso 1 1 calc R . .
C45B C 0.4040(9) 0.4457(5) 0.1449(4) 0.095 Uani 1 1 d . . .
H45B H 0.3933 0.4510 0.1135 0.114 Uiso 1 1 calc R . .
C46B C 0.4803(9) 0.4683(5) 0.1610(4) 0.098 Uani 1 1 d . . .
H46B H 0.5205 0.4898 0.1407 0.117 Uiso 1 1 calc R . .
C47B C 0.4972(7) 0.4591(5) 0.2068(4) 0.088 Uani 1 1 d . . .
H47B H 0.5498 0.4737 0.2177 0.106 Uiso 1 1 calc R . .
C48B C 0.4365(6) 0.4281(4) 0.2376(3) 0.064 Uani 1 1 d . . .
H48B H 0.4487 0.4222 0.2689 0.077 Uiso 1 1 calc R . .
C49B C 0.1700(5) 0.3751(3) 0.2317(2) 0.040 Uani 1 1 d . . .
C50B C 0.1570(6) 0.3299(4) 0.2004(3) 0.053 Uani 1 1 d . . .
H50B H 0.2038 0.2953 0.1960 0.063 Uiso 1 1 calc R . .
C51B C 0.0765(6) 0.3359(5) 0.1762(3) 0.067 Uani 1 1 d . . .
H51B H 0.0697 0.3059 0.1550 0.080 Uiso 1 1 calc R . .
C52B C 0.0051(7) 0.3861(5) 0.1831(3) 0.072 Uani 1 1 d . . .
H52B H -0.0498 0.3900 0.1668 0.086 Uiso 1 1 calc R . .
C53B C 0.0163(7) 0.4297(5) 0.2138(4) 0.081 Uani 1 1 d . . .
H53B H -0.0313 0.4638 0.2183 0.098 Uiso 1 1 calc R . .
C54B C 0.0965(6) 0.4246(4) 0.2386(3) 0.064 Uani 1 1 d . . .
H54B H 0.1016 0.4543 0.2601 0.076 Uiso 1 1 calc R . .
C55B C 0.4784(6) 0.2527(4) 0.2139(3) 0.062 Uani 1 1 d . . .
C56B C 0.4148(7) 0.2289(5) 0.1885(3) 0.068 Uani 1 1 d . . .
H56B H 0.3691 0.2055 0.2034 0.082 Uiso 1 1 calc R . .
C57B C 0.4174(10) 0.2394(6) 0.1405(4) 0.102 Uani 1 1 d . . .
H57B H 0.3730 0.2250 0.1230 0.123 Uiso 1 1 calc R . .
C58B C 0.4903(12) 0.2726(7) 0.1200(5) 0.130 Uani 1 1 d . . .
H58A H 0.4947 0.2795 0.0881 0.156 Uiso 1 1 calc R . .
C59B C 0.5562(10) 0.2957(6) 0.1460(5) 0.119 Uani 1 1 d . . .
H59B H 0.6040 0.3178 0.1319 0.142 Uiso 1 1 calc R . .
C60B C 0.5481(8) 0.2849(5) 0.1919(4) 0.095 Uani 1 1 d . . .
H60B H 0.5916 0.2998 0.2097 0.114 Uiso 1 1 calc R . .
C61B C 0.5380(5) 0.2837(4) 0.3055(3) 0.062 Uani 1 1 d . . .
C62B C 0.6325(7) 0.2740(7) 0.3002(5) 0.120 Uani 1 1 d . . .
H62B H 0.6595 0.2441 0.2803 0.144 Uiso 1 1 calc R . .
C63B C 0.6881(9) 0.3086(8) 0.3243(7) 0.162 Uani 1 1 d . . .
H63B H 0.7523 0.3004 0.3214 0.194 Uiso 1 1 calc R . .
C64B C 0.6504(10) 0.3537(8) 0.3517(6) 0.137 Uani 1 1 d . . .
H64B H 0.6880 0.3792 0.3657 0.164 Uiso 1 1 calc R . .
C65B C 0.5563(8) 0.3623(5) 0.3590(4) 0.092 Uani 1 1 d . . .
H65B H 0.5302 0.3914 0.3795 0.110 Uiso 1 1 calc R . .
C66B C 0.5002(6) 0.3272(4) 0.3356(3) 0.060 Uani 1 1 d . . .
H66B H 0.4363 0.3331 0.3405 0.072 Uiso 1 1 calc R . .
C67B C 0.5240(5) 0.1508(4) 0.2913(3) 0.053 Uani 1 1 d . . .
C68B C 0.5510(6) 0.1085(4) 0.2580(4) 0.071 Uani 1 1 d . . .
H68B H 0.5369 0.1219 0.2272 0.086 Uiso 1 1 calc R . .
C69B C 0.6001(7) 0.0449(5) 0.2720(4) 0.088 Uani 1 1 d . . .
H69B H 0.6170 0.0158 0.2500 0.105 Uiso 1 1 calc R . .
C70B C 0.6238(7) 0.0242(5) 0.3165(5) 0.097 Uani 1 1 d . . .
H70B H 0.6590 -0.0173 0.3245 0.117 Uiso 1 1 calc R . .
C71B C 0.5951(7) 0.0655(5) 0.3494(4) 0.087 Uani 1 1 d . . .
H71B H 0.6091 0.0512 0.3801 0.104 Uiso 1 1 calc R . .
C72B C 0.5455(6) 0.1284(5) 0.3375(4) 0.075 Uani 1 1 d . . .
H72B H 0.5264 0.1559 0.3602 0.090 Uiso 1 1 calc R . .
C73B C -0.0565(6) 0.2044(5) 0.2503(4) 0.073 Uani 1 1 d . . .
H73B H -0.0303 0.2441 0.2420 0.087 Uiso 1 1 calc R . .
C74B C -0.1498(7) 0.2052(6) 0.2439(4) 0.095 Uani 1 1 d . . .
H74B H -0.1863 0.2442 0.2317 0.114 Uiso 1 1 calc R . .
C75B C -0.1870(7) 0.1464(7) 0.2559(5) 0.107 Uani 1 1 d . . .
H75B H -0.2500 0.1449 0.2519 0.128 Uiso 1 1 calc R . .
C76B C -0.1310(6) 0.0887(6) 0.2743(4) 0.086 Uani 1 1 d . . .
H76B H -0.1561 0.0487 0.2830 0.103 Uiso 1 1 calc R . .
C77B C -0.0366(5) 0.0921(5) 0.2793(3) 0.056 Uani 1 1 d . . .
C78B C 0.0293(6) 0.0327(4) 0.2977(2) 0.055 Uani 1 1 d . . .
C79B C 0.0034(7) -0.0324(5) 0.3079(3) 0.073 Uani 1 1 d . . .
H79B H -0.0577 -0.0397 0.3039 0.088 Uiso 1 1 calc R . .
C80B C 0.0676(9) -0.0851(6) 0.3235(3) 0.090 Uani 1 1 d . . .
H80B H 0.0507 -0.1284 0.3298 0.108 Uiso 1 1 calc R . .
C81B C 0.1570(8) -0.0738(5) 0.3299(3) 0.087 Uani 1 1 d . . .
H81B H 0.2015 -0.1088 0.3412 0.104 Uiso 1 1 calc R . .
C82B C 0.1793(7) -0.0088(5) 0.3192(3) 0.074 Uani 1 1 d . . .
H82B H 0.2400 -0.0009 0.3233 0.088 Uiso 1 1 calc R . .
P5A P -0.1675(3) 0.29664(19) 0.08760(14) 0.103 Uani 1 1 d . . .
F1A F -0.2565(7) 0.3486(5) 0.0786(4) 0.171 Uiso 1 1 d . . .
F2A F -0.1140(9) 0.3614(7) 0.0887(4) 0.217 Uiso 1 1 d . . .
F3A F -0.2270(11) 0.2428(8) 0.1011(5) 0.251 Uiso 1 1 d . . .
F4A F -0.1399(10) 0.3064(7) 0.0360(5) 0.241 Uiso 1 1 d . . .
F5A F -0.0777(12) 0.2564(8) 0.1039(6) 0.270 Uiso 1 1 d . . .
F6A F -0.1925(12) 0.3094(9) 0.1385(6) 0.281 Uiso 1 1 d . . .
P5B P -0.7899(2) -0.28115(14) 0.39737(14) 0.088 Uani 1 1 d . . .
F1B F -0.7056(7) -0.3367(5) 0.4013(3) 0.159 Uiso 1 1 d . . .
F2B F -0.7919(10) -0.3023(7) 0.3459(5) 0.225 Uiso 1 1 d . . .
F3B F -0.7315(6) -0.2251(4) 0.3733(3) 0.128 Uiso 1 1 d . . .
F4B F -0.8544(7) -0.3346(5) 0.4083(3) 0.155 Uiso 1 1 d . . .
F5B F -0.8734(9) -0.2275(7) 0.3906(5) 0.220 Uiso 1 1 d . . .
F6B F -0.7674(14) -0.2658(10) 0.4405(7) 0.326 Uiso 1 1 d . . .

loop_
_atom_site_aniso_label
_atom_site_aniso_U_11
_atom_site_aniso_U_22
_atom_site_aniso_U_33
_atom_site_aniso_U_23
_atom_site_aniso_U_13
_atom_site_aniso_U_12
Pt1A 0.027 0.030 0.033 -0.003 0.001 -0.003
Pt2A 0.033 0.033 0.034 -0.003 0.003 -0.002
Cd1A 0.036 0.045 0.052 -0.011 0.000 -0.010
Cl1A 0.055 0.073 0.058 -0.025 0.007 -0.025
S1A 0.030 0.036 0.039 -0.002 0.003 0.001
S2A 0.030 0.033 0.037 -0.001 0.002 0.000
P1A 0.035 0.032 0.043 -0.005 -0.002 -0.002
P2A 0.027 0.036 0.042 -0.003 0.002 -0.004
P3A 0.045 0.038 0.034 -0.003 -0.001 -0.001
P4A 0.046 0.046 0.043 -0.007 0.010 -0.001
N1A 0.040 0.059 0.082 -0.009 0.004 -0.013
N2A 0.057 0.054 0.054 -0.006 -0.007 -0.019
C1A 0.040 0.034 0.064 -0.015 -0.003 -0.002
C2A 0.069 0.056 0.062 -0.021 0.007 -0.015
C3A 0.103 0.102 0.079 -0.048 0.015 -0.026
C4A 0.088 0.072 0.127 -0.059 0.011 -0.019
C5A 0.061 0.046 0.131 -0.034 -0.005 -0.005
C6A 0.051 0.043 0.100 -0.017 -0.004 0.000
C7A 0.043 0.037 0.042 -0.002 -0.007 -0.004
C8A 0.045 0.055 0.107 -0.026 -0.016 0.007
C9A 0.047 0.072 0.170 -0.026 -0.023 0.013
C10A 0.066 0.089 0.099 -0.005 -0.041 -0.003
C11A 0.068 0.090 0.059 -0.021 -0.011 -0.019
C12A 0.052 0.067 0.056 -0.018 -0.005 -0.010
C13A 0.050 0.029 0.053 0.000 0.006 -0.002
C14A 0.054 0.043 0.083 0.010 0.002 -0.011
C15A 0.072 0.057 0.112 0.008 0.024 -0.019
C16A 0.118 0.071 0.076 0.011 0.035 -0.014
C17A 0.104 0.088 0.057 0.008 0.010 -0.024
C18A 0.073 0.063 0.053 0.010 -0.001 -0.008
C19A 0.036 0.037 0.057 0.002 -0.010 -0.008
C20A 0.057 0.042 0.067 -0.006 -0.010 -0.013
C21A 0.075 0.057 0.078 -0.013 -0.020 -0.017
C22A 0.084 0.063 0.113 0.000 -0.032 -0.034
C23A 0.040 0.073 0.126 0.021 -0.011 -0.020
C24A 0.037 0.055 0.071 0.000 -0.004 -0.008
C25A 0.037 0.052 0.039 -0.008 0.004 -0.001
C26A 0.045 0.056 0.058 0.005 0.007 -0.001
C27A 0.071 0.080 0.052 0.013 0.016 0.011
C28A 0.074 0.095 0.050 -0.011 0.001 0.005
C29A 0.068 0.092 0.065 -0.030 -0.011 -0.014
C30A 0.050 0.070 0.050 -0.014 0.008 -0.017
C31A 0.029 0.037 0.056 -0.001 0.006 -0.001
C32A 0.070 0.054 0.065 -0.013 0.005 0.008
C33A 0.079 0.052 0.117 -0.027 0.015 0.014
C34A 0.061 0.046 0.117 0.008 0.013 0.011
C35A 0.053 0.070 0.079 0.013 0.003 0.011
C36A 0.043 0.052 0.060 0.000 0.005 0.005
C37A 0.049 0.038 0.037 -0.003 -0.006 0.000
C38A 0.052 0.052 0.049 -0.009 -0.003 0.009
C39A 0.062 0.059 0.061 -0.019 -0.004 0.013
C40A 0.096 0.050 0.090 -0.026 -0.019 0.007
C41A 0.104 0.051 0.079 -0.004 0.008 -0.019
C42A 0.083 0.043 0.061 -0.003 0.012 -0.007
C43A 0.065 0.040 0.034 -0.007 -0.003 0.003
C44A 0.073 0.073 0.055 -0.021 -0.009 0.003
C45A 0.128 0.096 0.042 -0.022 -0.018 0.021
C46A 0.132 0.110 0.035 -0.019 0.014 0.021
C47A 0.111 0.075 0.055 -0.002 0.034 -0.007
C48A 0.071 0.060 0.045 -0.005 0.010 -0.002
C49A 0.047 0.050 0.050 -0.006 -0.005 -0.007
C50A 0.056 0.060 0.069 0.005 -0.016 0.000
C51A 0.058 0.088 0.105 -0.005 -0.027 -0.006
C52A 0.061 0.130 0.102 -0.002 -0.028 -0.031
C53A 0.085 0.080 0.089 0.001 -0.029 -0.039
C54A 0.051 0.057 0.072 0.002 -0.011 -0.009
C55A 0.088 0.053 0.054 -0.014 0.001 -0.010
C56A 0.240 0.339 0.094 -0.127 0.085 -0.172
C57A 0.324 0.422 0.094 -0.140 0.070 -0.175
C58A 0.222 0.154 0.101 -0.051 -0.058 -0.014
C59A 0.105 0.142 0.222 -0.114 -0.051 0.011
C60A 0.069 0.129 0.161 -0.100 -0.008 -0.002
C61A 0.055 0.063 0.062 0.002 0.020 0.014
C62A 0.093 0.054 0.125 0.004 0.014 0.019
C63A 0.149 0.069 0.148 0.018 0.001 0.027
C64A 0.115 0.104 0.152 0.045 0.021 0.061
C65A 0.090 0.151 0.102 0.009 -0.013 0.050
C66A 0.062 0.100 0.094 -0.011 -0.011 0.020
C67A 0.049 0.066 0.056 -0.002 0.012 -0.013
C68A 0.073 0.080 0.053 -0.015 0.021 -0.033
C69A 0.109 0.102 0.098 -0.043 0.036 -0.056
C70A 0.116 0.135 0.144 -0.031 0.062 -0.070
C71A 0.155 0.181 0.243 -0.095 0.150 -0.095
C72A 0.105 0.132 0.180 -0.081 0.097 -0.061
C73A 0.048 0.075 0.148 -0.008 0.003 0.005
C74A 0.045 0.101 0.243 0.018 -0.010 0.003
C75A 0.038 0.150 0.227 0.009 0.007 -0.009
C76A 0.039 0.120 0.136 0.001 0.008 -0.028
C77A 0.043 0.072 0.056 -0.013 0.009 -0.015
C78A 0.060 0.068 0.041 -0.012 0.004 -0.030
C79A 0.088 0.085 0.065 -0.008 0.009 -0.043
C80A 0.134 0.072 0.082 0.009 -0.007 -0.050
C81A 0.131 0.061 0.083 0.013 -0.029 -0.023
C82A 0.078 0.063 0.076 0.001 -0.024 -0.019
Pt1B 0.034 0.032 0.034 -0.004 0.001 -0.006
Pt2B 0.028 0.026 0.041 -0.006 0.003 -0.004
Cd1B 0.043 0.046 0.047 -0.014 0.000 -0.014
Cl1B 0.071 0.068 0.048 -0.021 0.004 -0.007
S1B 0.035 0.028 0.042 -0.005 0.000 -0.002
S2B 0.030 0.032 0.039 -0.002 0.002 -0.001
P1B 0.051 0.036 0.035 -0.001 -0.005 -0.008
P2B 0.039 0.050 0.040 -0.009 0.006 -0.008
P3B 0.037 0.030 0.048 -0.005 0.006 -0.004
P4B 0.031 0.037 0.072 -0.014 0.008 -0.005
N1B 0.046 0.066 0.067 -0.017 0.007 -0.016
N2B 0.061 0.057 0.055 -0.006 -0.012 -0.025
C1B 0.069 0.033 0.045 0.000 -0.017 -0.006
C2B 0.068 0.046 0.045 -0.003 -0.009 0.004
C3B 0.088 0.048 0.068 -0.015 -0.016 0.010
C4B 0.094 0.048 0.087 -0.024 -0.043 0.016
C5B 0.106 0.040 0.086 -0.001 -0.039 -0.018
C6B 0.079 0.038 0.068 -0.004 -0.018 -0.009
C7B 0.081 0.047 0.038 0.000 0.006 -0.018
C8B 0.135 0.097 0.039 -0.012 0.002 -0.034
C9B 0.223 0.151 0.041 -0.003 0.023 -0.051
C10B 0.219 0.154 0.084 -0.015 0.081 -0.059
C11B 0.135 0.105 0.097 -0.008 0.057 -0.049
C12B 0.088 0.069 0.066 0.005 0.022 -0.021
C13B 0.052 0.047 0.046 -0.009 -0.012 -0.002
C14B 0.053 0.047 0.052 -0.008 -0.009 -0.006
C15B 0.066 0.080 0.075 -0.009 -0.007 -0.035
C16B 0.054 0.114 0.083 -0.026 -0.017 -0.010
C17B 0.083 0.085 0.086 -0.016 -0.046 0.006
C18B 0.079 0.055 0.075 -0.001 -0.037 -0.009
C19B 0.040 0.061 0.052 -0.008 0.012 0.007
C20B 0.054 0.086 0.073 0.003 0.004 0.000
C21B 0.064 0.124 0.084 0.029 -0.010 -0.001
C22B 0.104 0.081 0.137 0.031 -0.001 0.020
C23B 0.155 0.070 0.137 0.002 -0.042 0.012
C24B 0.103 0.056 0.093 -0.012 -0.011 0.008
C25B 0.044 0.068 0.044 -0.015 0.010 -0.002
C26B 0.063 0.072 0.055 -0.017 0.004 -0.010
C27B 0.066 0.104 0.085 -0.037 -0.008 -0.019
C28B 0.126 0.169 0.066 -0.063 -0.016 -0.013
C29B 0.109 0.202 0.057 -0.060 0.018 -0.048
C30B 0.065 0.130 0.051 -0.020 0.012 -0.014
C31B 0.044 0.083 0.048 -0.003 0.005 -0.015
C32B 0.056 0.116 0.087 -0.026 0.021 -0.025
C33B 0.066 0.201 0.129 -0.043 0.036 -0.052
C34B 0.093 0.192 0.123 -0.027 0.012 -0.093
C35B 0.100 0.145 0.082 -0.029 0.013 -0.071
C36B 0.070 0.093 0.060 -0.016 0.013 -0.041
C37B 0.044 0.028 0.064 -0.016 0.002 -0.006
C38B 0.078 0.034 0.070 -0.009 0.001 -0.005
C39B 0.080 0.031 0.115 -0.021 0.002 -0.008
C40B 0.112 0.059 0.086 -0.036 0.016 -0.025
C41B 0.130 0.064 0.067 -0.026 0.024 -0.032
C42B 0.082 0.045 0.058 -0.010 0.013 -0.013
C43B 0.060 0.028 0.069 -0.003 0.022 -0.008
C44B 0.085 0.071 0.062 -0.005 0.017 -0.024
C45B 0.125 0.073 0.085 0.003 0.043 -0.025
C46B 0.112 0.067 0.114 -0.002 0.054 -0.031
C47B 0.068 0.053 0.145 -0.018 0.031 -0.020
C48B 0.059 0.040 0.093 -0.004 0.011 -0.013
C49B 0.041 0.030 0.046 0.002 0.004 -0.002
C50B 0.055 0.050 0.053 -0.011 -0.001 0.002
C51B 0.074 0.069 0.059 -0.012 -0.008 -0.013
C52B 0.064 0.075 0.075 -0.010 -0.024 0.002
C53B 0.059 0.070 0.111 -0.018 -0.016 0.020
C54B 0.056 0.045 0.090 -0.020 -0.007 0.006
C55B 0.058 0.045 0.080 -0.011 0.030 0.001
C56B 0.071 0.070 0.060 -0.012 0.016 0.004
C57B 0.130 0.096 0.072 -0.017 0.001 0.028
C58B 0.177 0.096 0.092 0.011 0.063 0.049
C59B 0.135 0.080 0.126 0.010 0.084 0.005
C60B 0.088 0.059 0.134 -0.012 0.063 -0.007
C61B 0.045 0.054 0.094 -0.031 0.004 -0.011
C62B 0.045 0.129 0.210 -0.096 0.009 -0.028
C63B 0.064 0.170 0.277 -0.109 -0.016 -0.032
C64B 0.102 0.150 0.186 -0.082 -0.028 -0.053
C65B 0.097 0.077 0.112 -0.035 0.001 -0.028
C66B 0.059 0.047 0.077 -0.003 -0.008 -0.016
C67B 0.030 0.046 0.086 -0.022 0.005 -0.001
C68B 0.067 0.054 0.097 -0.030 0.010 -0.001
C69B 0.079 0.050 0.138 -0.039 0.021 0.001
C70B 0.068 0.060 0.158 -0.006 0.000 0.009
C71B 0.064 0.081 0.108 0.000 -0.015 0.015
C72B 0.054 0.071 0.095 -0.009 -0.004 0.019
C73B 0.055 0.068 0.096 -0.017 0.007 -0.006
C74B 0.059 0.096 0.129 -0.025 -0.008 0.004
C75B 0.046 0.117 0.165 -0.046 -0.007 -0.008
C76B 0.052 0.114 0.106 -0.043 0.008 -0.037
C77B 0.047 0.078 0.052 -0.028 0.012 -0.022
C78B 0.065 0.074 0.036 -0.014 0.002 -0.034
C79B 0.081 0.086 0.063 -0.011 0.001 -0.050
C80B 0.126 0.080 0.070 0.008 -0.014 -0.052
C81B 0.120 0.066 0.076 0.017 -0.039 -0.034
C82B 0.081 0.072 0.071 0.002 -0.023 -0.029
P5A 0.100 0.091 0.115 0.001 -0.002 -0.008
P5B 0.070 0.058 0.141 -0.026 0.014 -0.014

loop_
_atom_type_symbol
_atom_type_description
_atom_type_scat_dispersion_real
_atom_type_scat_dispersion_imag
_atom_type_scat_source
C C 0.0033 0.0016 'International Tables Vol C Tables 4.2.6.8 and 6.1.1.4'
H H 0.0000 0.0000 'International Tables Vol C Tables 4.2.6.8 and 6.1.1.4'
N N 0.0061 0.0033 'International Tables Vol C Tables 4.2.6.8 and 6.1.1.4'
F F 0.0171 0.0103 'International Tables Vol C Tables 4.2.6.8 and 6.1.1.4'
P P 0.1023 0.0942 'International Tables Vol C Tables 4.2.6.8 and 6.1.1.4'
S S 0.1246 0.1234 'International Tables Vol C Tables 4.2.6.8 and 6.1.1.4'
Cd Cd -0.8075 1.2024 'International Tables Vol C Tables 4.2.6.8 and 6.1.1.4'
Pt Pt -1.7033 8.3905 'International Tables Vol C Tables 4.2.6.8 and 6.1.1.4'
Cl Cl 0.1484 0.1585 'International Tables Vol C Tables 4.2.6.8 and 6.1.1.4'

loop_
_geom_angle_atom_site_label_1
_geom_angle_atom_site_label_2
_geom_angle_atom_site_label_3
_geom_angle
_geom_angle_site_symmetry_1
_geom_angle_site_symmetry_3
_geom_angle_publ_flag
P2A Pt1A P1A 98.36(6) . . ?
P2A Pt1A S2A 93.60(6) . . ?
P1A Pt1A S2A 168.02(6) . . ?
P2A Pt1A S1A 175.22(6) . . ?
P1A Pt1A S1A 86.12(6) . . ?
S2A Pt1A S1A 81.91(5) . . ?
P2A Pt1A Cd1A 123.82(4) . . ?
P1A Pt1A Cd1A 119.44(4) . . ?
S2A Pt1A Cd1A 51.86(4) . . ?
S1A Pt1A Cd1A 51.89(4) . . ?
P4A Pt2A P3A 102.83(7) . . ?
P4A Pt2A S1A 89.45(6) . . ?
P3A Pt2A S1A 167.00(6) . . ?
P4A Pt2A S2A 170.30(6) . . ?
P3A Pt2A S2A 86.38(6) . . ?
S1A Pt2A S2A 81.62(5) . . ?
P4A Pt2A Cd1A 117.96(5) . . ?
P3A Pt2A Cd1A 121.81(5) . . ?
S1A Pt2A Cd1A 53.43(4) . . ?
S2A Pt2A Cd1A 53.29(4) . . ?
N2A Cd1A N1A 68.5(2) . . ?
N2A Cd1A Cl1A 104.28(16) . . ?
N1A Cd1A Cl1A 94.91(18) . . ?
N2A Cd1A S2A 107.09(16) . . ?
N1A Cd1A S2A 155.53(18) . . ?
Cl1A Cd1A S2A 109.35(6) . . ?
N2A Cd1A S1A 131.69(16) . . ?
N1A Cd1A S1A 92.72(17) . . ?
Cl1A Cd1A S1A 121.93(6) . . ?
S2A Cd1A S1A 72.05(5) . . ?
N2A Cd1A Pt2A 97.17(15) . . ?
N1A Cd1A Pt2A 109.25(18) . . ?
Cl1A Cd1A Pt2A 152.34(5) . . ?
S2A Cd1A Pt2A 46.46(4) . . ?
S1A Cd1A Pt2A 46.00(4) . . ?
N2A Cd1A Pt1A 151.23(15) . . ?
N1A Cd1A Pt1A 132.89(17) . . ?
Cl1A Cd1A Pt1A 93.72(5) . . ?
S2A Cd1A Pt1A 44.85(4) . . ?
S1A Cd1A Pt1A 44.96(3) . . ?
Pt2A Cd1A Pt1A 60.065(10) . . ?
Pt2A S1A Pt1A 88.05(5) . . ?
Pt2A S1A Cd1A 80.57(5) . . ?
Pt1A S1A Cd1A 83.15(5) . . ?
Pt1A S2A Pt2A 87.70(5) . . ?
Pt1A S2A Cd1A 83.29(5) . . ?
Pt2A S2A Cd1A 80.25(5) . . ?
C7A P1A C1A 105.8(3) . . ?
C7A P1A C13A 103.3(3) . . ?
C1A P1A C13A 101.8(3) . . ?
C7A P1A Pt1A 107.9(2) . . ?
C1A P1A Pt1A 114.3(3) . . ?
C13A P1A Pt1A 122.2(2) . . ?
C25A P2A C31A 104.2(3) . . ?
C25A P2A C19A 112.0(3) . . ?
C31A P2A C19A 101.4(3) . . ?
C25A P2A Pt1A 109.3(2) . . ?
C31A P2A Pt1A 116.1(2) . . ?
C19A P2A Pt1A 113.3(2) . . ?
C49A P3A C37A 103.0(3) . . ?
C49A P3A C43A 103.0(3) . . ?
C37A P3A C43A 102.8(3) . . ?
C49A P3A Pt2A 111.2(2) . . ?
C37A P3A Pt2A 114.4(2) . . ?
C43A P3A Pt2A 120.5(2) . . ?
C55A P4A C67A 109.5(4) . . ?
C55A P4A C61A 103.5(4) . . ?
C67A P4A C61A 99.8(4) . . ?
C55A P4A Pt2A 116.2(3) . . ?
C67A P4A Pt2A 111.2(3) . . ?
C61A P4A Pt2A 115.3(3) . . ?
C77A N1A C73A 120.1(8) . . ?
C77A N1A Cd1A 119.2(6) . . ?
C73A N1A Cd1A 120.5(6) . . ?
C82A N2A C78A 118.7(7) . . ?
C82A N2A Cd1A 122.9(6) . . ?
C78A N2A Cd1A 118.1(5) . . ?
C2A C1A C6A 118.7(7) . . ?
C2A C1A P1A 120.7(6) . . ?
C6A C1A P1A 120.6(6) . . ?
C1A C2A C3A 118.5(9) . . ?
C4A C3A C2A 122.9(11) . . ?
C5A C4A C3A 118.3(9) . . ?
C4A C5A C6A 121.3(10) . . ?
C5A C6A C1A 120.3(10) . . ?
C8A C7A C12A 118.3(7) . . ?
C8A C7A P1A 122.8(6) . . ?
C12A C7A P1A 118.8(6) . . ?
C7A C8A C9A 119.0(8) . . ?
C10A C9A C8A 121.7(10) . . ?
C9A C10A C11A 120.2(9) . . ?
C10A C11A C12A 120.0(9) . . ?
C11A C12A C7A 120.6(8) . . ?
C18A C13A C14A 119.1(7) . . ?
C18A C13A P1A 122.8(6) . . ?
C14A C13A P1A 118.1(6) . . ?
C13A C14A C15A 119.3(9) . . ?
C16A C15A C14A 119.4(10) . . ?
C17A C16A C15A 121.2(9) . . ?
C16A C17A C18A 120.2(10) . . ?
C17A C18A C13A 120.7(9) . . ?
C20A C19A C24A 118.8(7) . . ?
C20A C19A P2A 117.3(6) . . ?
C24A C19A P2A 123.9(6) . . ?
C19A C20A C21A 121.5(8) . . ?
C22A C21A C20A 120.2(9) . . ?
C21A C22A C23A 120.0(9) . . ?
C24A C23A C22A 119.0(8) . . ?
C23A C24A C19A 120.4(8) . . ?
C26A C25A C30A 119.1(7) . . ?
C26A C25A P2A 125.8(6) . . ?
C30A C25A P2A 115.1(5) . . ?
C25A C26A C27A 119.0(8) . . ?
C28A C27A C26A 120.4(8) . . ?
C29A C28A C27A 120.1(9) . . ?
C28A C29A C30A 120.7(9) . . ?
C29A C30A C25A 120.6(8) . . ?
C36A C31A C32A 119.2(7) . . ?
C36A C31A P2A 118.9(6) . . ?
C32A C31A P2A 121.9(6) . . ?
C33A C32A C31A 119.4(9) . . ?
C32A C33A C34A 121.0(9) . . ?
C35A C34A C33A 119.6(8) . . ?
C34A C35A C36A 119.9(9) . . ?
C31A C36A C35A 120.9(8) . . ?
C42A C37A C38A 117.6(7) . . ?
C42A C37A P3A 122.3(6) . . ?
C38A C37A P3A 120.2(6) . . ?
C39A C38A C37A 121.0(8) . . ?
C40A C39A C38A 119.6(8) . . ?
C41A C40A C39A 120.3(9) . . ?
C40A C41A C42A 120.1(9) . . ?
C37A C42A C41A 121.5(8) . . ?
C44A C43A C48A 118.6(7) . . ?
C44A C43A P3A 122.4(7) . . ?
C48A C43A P3A 118.9(6) . . ?
C43A C44A C45A 120.2(10) . . ?
C46A C45A C44A 119.9(10) . . ?
C45A C46A C47A 120.9(9) . . ?
C46A C47A C48A 119.5(10) . . ?
C47A C48A C43A 120.9(9) . . ?
C50A C49A C54A 118.9(7) . . ?
C50A C49A P3A 121.7(6) . . ?
C54A C49A P3A 119.2(6) . . ?
C49A C50A C51A 121.7(9) . . ?
C52A C51A C50A 117.5(9) . . ?
C53A C52A C51A 122.0(9) . . ?
C52A C53A C54A 119.7(10) . . ?
C53A C54A C49A 120.2(8) . . ?
C60A C55A C56A 115.8(11) . . ?
C60A C55A P4A 118.9(8) . . ?
C56A C55A P4A 125.2(10) . . ?
C55A C56A C57A 118.3(16) . . ?
C58A C57A C56A 125.1(17) . . ?
C59A C58A C57A 115.1(15) . . ?
C58A C59A C60A 126.5(16) . . ?
C55A C60A C59A 118.6(13) . . ?
C66A C61A C62A 118.0(10) . . ?
C66A C61A P4A 120.8(8) . . ?
C62A C61A P4A 121.0(8) . . ?
C63A C62A C61A 119.5(13) . . ?
C64A C63A C62A 121.2(14) . . ?
C65A C64A C63A 119.1(12) . . ?
C64A C65A C66A 121.5(14) . . ?
C61A C66A C65A 120.5(12) . . ?
C72A C67A C68A 118.4(9) . . ?
C72A C67A P4A 121.7(8) . . ?
C68A C67A P4A 119.6(6) . . ?
C67A C68A C69A 120.2(9) . . ?
C70A C69A C68A 121.0(11) . . ?
C69A C70A C71A 118.8(11) . . ?
C70A C71A C72A 120.5(12) . . ?
C67A C72A C71A 120.0(12) . . ?
N1A C73A C74A 122.0(11) . . ?
C75A C74A C73A 117.8(12) . . ?
C74A C75A C76A 120.9(11) . . ?
C77A C76A C75A 118.2(10) . . ?
N1A C77A C76A 120.6(9) . . ?
N1A C77A C78A 116.5(7) . . ?
C76A C77A C78A 122.9(9) . . ?
N2A C78A C79A 120.1(9) . . ?
N2A C78A C77A 117.0(7) . . ?
C79A C78A C77A 122.9(8) . . ?
C80A C79A C78A 120.4(10) . . ?
C81A C80A C79A 118.4(10) . . ?
C80A C81A C82A 118.8(11) . . ?
N2A C82A C81A 123.6(10) . . ?
P2B Pt1B P1B 100.42(7) . . ?
P2B Pt1B S2B 89.78(6) . . ?
P1B Pt1B S2B 168.47(6) . . ?
P2B Pt1B S1B 171.72(6) . . ?
P1B Pt1B S1B 87.85(6) . . ?
S2B Pt1B S1B 81.96(5) . . ?
P2B Pt1B Cd1B 120.47(5) . . ?
P1B Pt1B Cd1B 124.85(5) . . ?
S2B Pt1B Cd1B 51.77(4) . . ?
S1B Pt1B Cd1B 53.40(4) . . ?
P4B Pt2B P3B 99.46(7) . . ?
P4B Pt2B S1B 92.70(6) . . ?
P3B Pt2B S1B 167.84(6) . . ?
P4B Pt2B S2B 174.40(6) . . ?
P3B Pt2B S2B 85.81(6) . . ?
S1B Pt2B S2B 82.05(5) . . ?
P4B Pt2B Cd1B 123.45(5) . . ?
P3B Pt2B Cd1B 118.42(5) . . ?
S1B Pt2B Cd1B 53.33(4) . . ?
S2B Pt2B Cd1B 51.57(4) . . ?
N2B Cd1B N1B 69.6(2) . . ?
N2B Cd1B Cl4B 104.05(17) . . ?
N1B Cd1B Cl4B 94.65(17) . . ?
N2B Cd1B S2B 131.44(17) . . ?
N1B Cd1B S2B 95.08(17) . . ?
Cl1B Cd1B S2B 123.42(7) . . ?
N2B Cd1B S1B 97.25(16) . . ?
N1B Cd1B S1B 149.13(17) . . ?
Cl1B Cd1B S1B 115.90(7) . . ?
S2B Cd1B S1B 72.40(5) . . ?
N2B Cd1B Pt1B 92.95(15) . . ?
N1B Cd1B Pt1B 105.39(16) . . ?
Cl1B Cd1B Pt1B 157.35(6) . . ?
S2B Cd1B Pt1B 45.51(4) . . ?
S1B Cd1B Pt1B 45.84(4) . . ?
N2B Cd1B Pt2B 142.33(15) . . ?
N1B Cd1B Pt2B 138.67(17) . . ?
Cl1B Cd1B Pt2B 98.15(5) . . ?
S2B Cd1B Pt2B 45.74(3) . . ?
S1B Cd1B Pt2B 45.28(3) . . ?
Pt1B Cd1B Pt2B 59.739(10) . . ?
Pt2B S1B Pt1B 87.12(5) . . ?
Pt2B S1B Cd1B 81.39(5) . . ?
Pt1B S1B Cd1B 80.77(5) . . ?
Pt1B S2B Pt2B 87.45(5) . . ?
Pt1B S2B Cd1B 82.72(5) . . ?
Pt2B S2B Cd1B 82.69(5) . . ?
C7B P1B C13B 105.2(4) . . ?
C7B P1B C1B 103.0(4) . . ?
C13B P1B C1B 101.1(3) . . ?
C7B P1B Pt1B 117.8(3) . . ?
C13B P1B Pt1B 111.4(2) . . ?
C1B P1B Pt1B 116.4(2) . . ?
C25B P2B C31B 110.1(4) . . ?
C25B P2B C19B 102.4(4) . . ?
C31B P2B C19B 99.2(4) . . ?
C25B P2B Pt1B 113.4(2) . . ?
C31B P2B Pt1B 113.5(3) . . ?
C19B P2B Pt1B 116.9(2) . . ?
C49B P3B C37B 107.5(3) . . ?
C49B P3B C43B 103.4(4) . . ?
C37B P3B C43B 101.9(3) . . ?
C49B P3B Pt2B 108.8(2) . . ?
C37B P3B Pt2B 111.4(2) . . ?
C43B P3B Pt2B 122.6(2) . . ?
C61B P4B C67B 99.6(4) . . ?
C61B P4B C55B 109.9(4) . . ?
C67B P4B C55B 104.3(4) . . ?
C61B P4B Pt2B 116.0(3) . . ?
C67B P4B Pt2B 118.1(2) . . ?
C55B P4B Pt2B 108.2(3) . . ?
C73B N1B C77B 119.4(7) . . ?
C73B N1B Cd1B 122.9(6) . . ?
C77B N1B Cd1B 117.6(6) . . ?
C82B N2B C78B 118.9(7) . . ?
C82B N2B Cd1B 121.9(6) . . ?
C78B N2B Cd1B 118.8(6) . . ?
C6B C1B C2B 118.9(7) . . ?
C6B C1B P1B 122.3(7) . . ?
C2B C1B P1B 118.8(6) . . ?
C3B C2B C1B 120.1(8) . . ?
C4B C3B C2B 121.5(10) . . ?
C3B C4B C5B 119.5(8) . . ?
C4B C5B C6B 120.1(9) . . ?
C1B C6B C5B 119.9(9) . . ?
C12B C7B C8B 119.5(8) . . ?
C12B C7B P1B 117.6(6) . . ?
C8B C7B P1B 122.9(7) . . ?
C7B C8B C9B 118.2(12) . . ?
C10B C9B C8B 120.5(12) . . ?
C11B C10B C9B 121.9(12) . . ?
C10B C11B C12B 120.0(13) . . ?
C7B C12B C11B 119.8(10) . . ?
C14B C13B C18B 118.3(7) . . ?
C14B C13B P1B 121.2(6) . . ?
C18B C13B P1B 120.5(6) . . ?
C13B C14B C15B 120.3(8) . . ?
C16B C15B C14B 120.6(9) . . ?
C15B C16B C17B 119.2(9) . . ?
C18B C17B C16B 120.0(9) . . ?
C17B C18B C13B 121.5(9) . . ?
C24B C19B C20B 117.1(9) . . ?
C24B C19B P2B 123.8(7) . . ?
C20B C19B P2B 119.0(7) . . ?
C21B C20B C19B 120.2(10) . . ?
C22B C21B C20B 119.7(11) . . ?
C23B C22B C21B 120.4(12) . . ?
C22B C23B C24B 120.7(13) . . ?
C19B C24B C23B 121.8(11) . . ?
C30B C25B C26B 117.9(8) . . ?
C30B C25B P2B 125.5(7) . . ?
C26B C25B P2B 116.5(6) . . ?
C27B C26B C25B 121.6(8) . . ?
C28B C27B C26B 120.2(10) . . ?
C27B C28B C29B 119.1(9) . . ?
C28B C29B C30B 121.4(10) . . ?
C29B C30B C25B 119.7(10) . . ?
C36B C31B C32B 118.9(8) . . ?
C36B C31B P2B 120.1(6) . . ?
C32B C31B P2B 120.8(7) . . ?
C33B C32B C31B 118.9(11) . . ?
C34B C33B C32B 121.2(12) . . ?
C35B C34B C33B 120.0(11) . . ?
C34B C35B C36B 120.3(12) . . ?
C31B C36B C35B 120.7(10) . . ?
C42B C37B C38B 119.3(7) . . ?
C42B C37B P3B 120.0(6) . . ?
C38B C37B P3B 120.7(6) . . ?
C39B C38B C37B 120.1(8) . . ?
C40B C39B C38B 120.7(8) . . ?
C39B C40B C41B 119.1(8) . . ?
C40B C41B C42B 120.0(9) . . ?
C37B C42B C41B 120.8(8) . . ?
C48B C43B C44B 118.5(8) . . ?
C48B C43B P3B 119.9(7) . . ?
C44B C43B P3B 121.5(7) . . ?
C43B C44B C45B 120.3(10) . . ?
C46B C45B C44B 120.7(11) . . ?
C47B C46B C45B 119.6(10) . . ?
C46B C47B C48B 120.6(11) . . ?
C43B C48B C47B 120.2(10) . . ?
C54B C49B C50B 117.4(7) . . ?
C54B C49B P3B 123.6(6) . . ?
C50B C49B P3B 118.9(5) . . ?
C51B C50B C49B 121.1(8) . . ?
C50B C51B C52B 120.4(8) . . ?
C53B C52B C51B 119.1(8) . . ?
C52B C53B C54B 121.5(9) . . ?
C53B C54B C49B 120.4(8) . . ?
C56B C55B C60B 119.6(10) . . ?
C56B C55B P4B 115.1(6) . . ?
C60B C55B P4B 125.2(9) . . ?
C55B C56B C57B 120.9(10) . . ?
C56B C57B C58B 116.8(13) . . ?
C59B C58B C57B 122.2(12) . . ?
C60B C59B C58B 117.4(12) . . ?
C59B C60B C55B 122.9(13) . . ?
C62B C61B C66B 118.6(8) . . ?
C62B C61B P4B 121.2(7) . . ?
C66B C61B P4B 120.1(6) . . ?
C61B C62B C63B 120.1(11) . . ?
C64B C63B C62B 120.8(12) . . ?
C63B C64B C65B 120.0(11) . . ?
C64B C65B C66B 119.6(11) . . ?
C61B C66B C65B 120.7(9) . . ?
C68B C67B C72B 119.2(8) . . ?
C68B C67B P4B 122.0(7) . . ?
C72B C67B P4B 118.9(6) . . ?
C67B C68B C69B 118.2(10) . . ?
C70B C69B C68B 122.6(10) . . ?
C69B C70B C71B 118.9(10) . . ?
C70B C71B C72B 120.8(11) . . ?
C71B C72B C67B 120.2(10) . . ?
N1B C73B C74B 123.6(10) . . ?
C75B C74B C73B 117.5(11) . . ?
C74B C75B C76B 120.2(10) . . ?
C75B C76B C77B 118.8(10) . . ?
N1B C77B C76B 120.5(9) . . ?
N1B C77B C78B 116.8(7) . . ?
C76B C77B C78B 122.7(8) . . ?
N2B C78B C79B 120.1(9) . . ?
N2B C78B C77B 116.9(7) . . ?
C79B C78B C77B 123.0(8) . . ?
C80B C79B C78B 120.2(9) . . ?
C79B C80B C81B 119.6(10) . . ?
C80B C81B C82B 118.0(10) . . ?
N2B C82B C81B 123.2(9) . . ?
F3A P5A F5A 96.4(8) . . ?
F3A P5A F4A 115.4(8) . . ?
F5A P5A F4A 96.3(8) . . ?
F3A P5A F1A 89.5(7) . . ?
F5A P5A F1A 167.5(8) . . ?
F4A P5A F1A 90.9(7) . . ?
F3A P5A F6A 79.5(8) . . ?
F5A P5A F6A 89.3(9) . . ?
F4A P5A F6A 163.2(9) . . ?
F1A P5A F6A 81.0(7) . . ?
F3A P5A F2A 161.7(8) . . ?
F5A P5A F2A 85.4(8) . . ?
F4A P5A F2A 82.3(7) . . ?
F1A P5A F2A 85.5(6) . . ?
F6A P5A F2A 82.4(8) . . ?
F6B P5B F4B 103.6(9) . . ?
F6B P5B F5B 95.6(9) . . ?
F4B P5B F5B 89.8(6) . . ?
F6B P5B F1B 87.8(9) . . ?
F4B P5B F1B 89.8(5) . . ?
F5B P5B F1B 176.6(7) . . ?
F6B P5B F3B 90.5(9) . . ?
F4B P5B F3B 165.7(5) . . ?
F5B P5B F3B 85.9(6) . . ?
F1B P5B F3B 93.7(5) . . ?
F6B P5B F2B 167.5(10) . . ?
F4B P5B F2B 83.6(6) . . ?
F5B P5B F2B 94.6(7) . . ?
F1B P5B F2B 82.0(6) . . ?
F3B P5B F2B 83.1(6) . . ?

loop_
_geom_bond_atom_site_label_1
_geom_bond_atom_site_label_2
_geom_bond_distance
_geom_bond_site_symmetry_2
_geom_bond_publ_flag
Pt1A P2A 2.2819(16) . ?
Pt1A P1A 2.2924(17) . ?
Pt1A S2A 2.3533(16) . ?
Pt1A S1A 2.3586(15) . ?
Pt1A Cd1A 3.3141(5) . ?
Pt2A P4A 2.2952(18) . ?
Pt2A P3A 2.3077(17) . ?
Pt2A S1A 2.3527(16) . ?
Pt2A S2A 2.3729(16) . ?
Pt2A Cd1A 3.2263(6) . ?
Cd1A N2A 2.374(6) . ?
Cd1A N1A 2.374(6) . ?
Cd1A Cl1A 2.468(2) . ?
Cd1A S2A 2.6245(16) . ?
Cd1A S1A 2.6266(17) . ?
P1A C7A 1.822(7) . ?
P1A C1A 1.828(7) . ?
P1A C13A 1.847(7) . ?
P2A C25A 1.825(7) . ?
P2A C31A 1.837(7) . ?
P2A C19A 1.839(7) . ?
P3A C49A 1.839(8) . ?
P3A C37A 1.839(7) . ?
P3A C43A 1.842(7) . ?
P4A C55A 1.817(9) . ?
P4A C67A 1.823(8) . ?
P4A C61A 1.851(8) . ?
N1A C77A 1.327(10) . ?
N1A C73A 1.331(12) . ?
N2A C82A 1.332(11) . ?
N2A C78A 1.343(10) . ?
C1A C2A 1.368(11) . ?
C1A C6A 1.391(11) . ?
C2A C3A 1.393(12) . ?
C3A C4A 1.348(15) . ?
C4A C5A 1.343(15) . ?
C5A C6A 1.378(12) . ?
C7A C8A 1.377(10) . ?
C7A C12A 1.397(10) . ?
C8A C9A 1.405(12) . ?
C9A C10A 1.335(14) . ?
C10A C11A 1.355(13) . ?
C11A C12A 1.387(11) . ?
C13A C18A 1.382(11) . ?
C13A C14A 1.388(11) . ?
C14A C15A 1.408(12) . ?
C15A C16A 1.370(15) . ?
C16A C17A 1.348(15) . ?
C17A C18A 1.375(12) . ?
C19A C20A 1.378(11) . ?
C19A C24A 1.390(10) . ?
C20A C21A 1.390(10) . ?
C21A C22A 1.336(14) . ?
C22A C23A 1.436(15) . ?
C23A C24A 1.382(12) . ?
C25A C26A 1.380(10) . ?
C25A C30A 1.386(10) . ?
C26A C27A 1.422(12) . ?
C27A C28A 1.364(13) . ?
C28A C29A 1.353(13) . ?
C29A C30A 1.384(11) . ?
C31A C36A 1.386(10) . ?
C31A C32A 1.389(10) . ?
C32A C33A 1.380(12) . ?
C33A C34A 1.395(14) . ?
C34A C35A 1.357(14) . ?
C35A C36A 1.393(11) . ?
C37A C42A 1.369(10) . ?
C37A C38A 1.393(10) . ?
C38A C39A 1.381(11) . ?
C39A C40A 1.374(13) . ?
C40A C41A 1.351(14) . ?
C41A C42A 1.386(12) . ?
C43A C44A 1.385(11) . ?
C43A C48A 1.393(11) . ?
C44A C45A 1.406(12) . ?
C45A C46A 1.360(16) . ?
C46A C47A 1.377(15) . ?
C47A C48A 1.384(11) . ?
C49A C50A 1.376(10) . ?
C49A C54A 1.394(11) . ?
C50A C51A 1.402(12) . ?
C51A C52A 1.379(15) . ?
C52A C53A 1.369(14) . ?
C53A C54A 1.384(12) . ?
C55A C60A 1.339(14) . ?
C55A C56A 1.340(15) . ?
C56A C57A 1.42(2) . ?
C57A C58A 1.27(3) . ?
C58A C59A 1.22(2) . ?
C59A C60A 1.412(16) . ?
C61A C66A 1.367(13) . ?
C61A C62A 1.388(14) . ?
C62A C63A 1.380(15) . ?
C63A C64A 1.35(2) . ?
C64A C65A 1.34(2) . ?
C65A C66A 1.368(14) . ?
C67A C72A 1.353(12) . ?
C67A C68A 1.370(12) . ?
C68A C69A 1.382(12) . ?
C69A C70A 1.334(15) . ?
C70A C71A 1.360(18) . ?
C71A C72A 1.379(16) . ?
C73A C74A 1.382(14) . ?
C74A C75A 1.329(17) . ?
C75A C76A 1.393(17) . ?
C76A C77A 1.376(11) . ?
C77A C78A 1.467(12) . ?
C78A C79A 1.410(12) . ?
C79A C80A 1.377(15) . ?
C80A C81A 1.369(15) . ?
C81A C82A 1.380(13) . ?
Pt1B P2B 2.2945(18) . ?
Pt1B P1B 2.3045(18) . ?
Pt1B S2B 2.3485(16) . ?
Pt1B S1B 2.3734(16) . ?
Pt1B Cd1B 3.2657(6) . ?
Pt2B P4B 2.2724(18) . ?
Pt2B P3B 2.2982(17) . ?
Pt2B S1B 2.3533(16) . ?
Pt2B S2B 2.3641(15) . ?
Pt2B Cd1B 3.2744(5) . ?
Cd1B N2B 2.342(6) . ?
Cd1B N1B 2.390(6) . ?
Cd1B Cl1B 2.444(2) . ?
Cd1B S2B 2.5862(17) . ?
Cd1B S1B 2.6561(17) . ?
P1B C7B 1.821(8) . ?
P1B C13B 1.830(8) . ?
P1B C1B 1.845(7) . ?
P2B C25B 1.826(8) . ?
P2B C31B 1.828(8) . ?
P2B C19B 1.847(8) . ?
P3B C49B 1.820(7) . ?
P3B C37B 1.839(7) . ?
P3B C43B 1.846(7) . ?
P4B C61B 1.825(8) . ?
P4B C67B 1.827(8) . ?
P4B C55B 1.846(9) . ?
N1B C73B 1.334(11) . ?
N1B C77B 1.334(10) . ?
N2B C82B 1.340(11) . ?
N2B C78B 1.342(10) . ?
C1B C6B 1.391(11) . ?
C1B C2B 1.403(11) . ?
C2B C3B 1.376(11) . ?
C3B C4B 1.367(13) . ?
C4B C5B 1.388(14) . ?
C5B C6B 1.403(12) . ?
C7B C12B 1.382(12) . ?
C7B C8B 1.396(12) . ?
C8B C9B 1.419(15) . ?
C9B C10B 1.34(2) . ?
C10B C11B 1.336(19) . ?
C11B C12B 1.406(13) . ?
C13B C14B 1.370(10) . ?
C13B C18B 1.390(11) . ?
C14B C15B 1.377(11) . ?
C15B C16B 1.372(13) . ?
C16B C17B 1.376(14) . ?
C17B C18B 1.354(12) . ?
C19B C24B 1.341(12) . ?
C19B C20B 1.395(12) . ?
C20B C21B 1.385(14) . ?
C21B C22B 1.363(17) . ?
C22B C23B 1.303(17) . ?
C23B C24B 1.393(14) . ?
C25B C30B 1.384(11) . ?
C25B C26B 1.385(11) . ?
C26B C27B 1.378(12) . ?
C27B C28B 1.352(15) . ?
C28B C29B 1.379(16) . ?
C29B C30B 1.381(13) . ?
C31B C36B 1.381(12) . ?
C31B C32B 1.390(12) . ?
C32B C33B 1.384(14) . ?
C33B C34B 1.377(18) . ?
C34B C35B 1.338(17) . ?
C35B C36B 1.388(12) . ?
C37B C42B 1.348(11) . ?
C37B C38B 1.399(10) . ?
C38B C39B 1.379(12) . ?
C39B C40B 1.365(14) . ?
C40B C41B 1.391(13) . ?
C41B C42B 1.392(11) . ?
C43B C48B 1.382(11) . ?
C43B C44B 1.383(12) . ?
C44B C45B 1.386(12) . ?
C45B C46B 1.365(16) . ?
C46B C47B 1.358(16) . ?
C47B C48B 1.392(12) . ?
C49B C54B 1.394(10) . ?
C49B C50B 1.397(10) . ?
C50B C51B 1.371(11) . ?
C51B C52B 1.383(12) . ?
C52B C53B 1.356(13) . ?
C53B C54B 1.376(12) . ?
C55B C56B 1.366(12) . ?
C55B C60B 1.373(12) . ?
C56B C57B 1.396(13) . ?
C57B C58B 1.405(19) . ?
C58B C59B 1.40(2) . ?
C59B C60B 1.342(17) . ?
C61B C62B 1.371(12) . ?
C61B C66B 1.371(11) . ?
C62B C63B 1.387(16) . ?
C63B C64B 1.339(19) . ?
C64B C65B 1.370(16) . ?
C65B C66B 1.385(12) . ?
C67B C68B 1.387(11) . ?
C67B C72B 1.407(13) . ?
C68B C69B 1.407(13) . ?
C69B C70B 1.361(16) . ?
C70B C71B 1.369(15) . ?
C71B C72B 1.388(13) . ?
C73B C74B 1.372(13) . ?
C74B C75B 1.365(16) . ?
C75B C76B 1.391(16) . ?
C76B C77B 1.395(11) . ?
C77B C78B 1.491(12) . ?
C78B C79B 1.403(11) . ?
C79B C80B 1.366(14) . ?
C80B C81B 1.367(14) . ?
C81B C82B 1.384(12) . ?
P5A F3A 1.478(15) . ?
P5A F5A 1.504(17) . ?
P5A F4A 1.550(14) . ?
P5A F1A 1.565(11) . ?
P5A F6A 1.570(17) . ?
P5A F2A 1.602(13) . ?
P5B F6B 1.39(2) . ?
P5B F4B 1.512(10) . ?
P5B F5B 1.520(13) . ?
P5B F1B 1.549(10) . ?
P5B F3B 1.583(8) . ?
P5B F2B 1.617(13) . ?
